data_7154241
loop_
_publ_author_name
'Moro, Artur J.'
'Rome, Bertrand'
'Aguil\'o, Elisabet'
'Arcau, Juli\`a'
'Puttreddy, Rakesh'
'Rissanen, Kari'
'Lima, Jo\~ao Carlos'
'Rodr\'iguez, Laura'

_publ_section_title
;
 A coumarin based gold(i)-alkynyl complex: a new class of supramolecular
 hydrogelators.
;
_journal_issue 7
_journal_name_full 'Organic &amp; biomolecular chemistry'
_journal_page_first 2026
_journal_page_last 2033
_journal_paper_doi 10.1039/c4ob02077d
_journal_volume 13
_journal_year 2015
_chemical_formula_moiety 'C63 H69 Au3 N9 O15 P3, C H2 Cl2'
_chemical_formula_sum 'C64 H71 Au3 Cl2 N9 O15 P3'
_chemical_formula_weight 1961.02
_chemical_name_systematic
;
 ?
;
_space_group_crystal_system triclinic
_space_group_IT_number 2
_space_group_name_Hall '-P 1'
_space_group_name_H-M_alt 'P -1'
_symmetry_space_group_name_Hall '-P 1'
_symmetry_space_group_name_H-M 'P -1'
_atom_sites_solution_hydrogens geom
_audit_creation_date 2014-09-26
_audit_creation_method
;
Olex2 1.2
(compiled 2014.05.21 svn.r2940 for OlexSys, GUI svn.r4846)
;
_audit_update_record
;
2014-09-26 deposited with the CCDC.
2014-12-04 downloaded from the CCDC.
;
_cell_angle_alpha 97.863(3)
_cell_angle_beta 90.585(3)
_cell_angle_gamma 105.420(3)
_cell_formula_units_Z 2
_cell_length_a 8.8818(3)
_cell_length_b 16.2625(6)
_cell_length_c 26.4923(9)
_cell_measurement_reflns_used 10435
_cell_measurement_temperature 123
_cell_measurement_theta_max 75.6970
_cell_measurement_theta_min 4.0760
_cell_volume 3649.8(2)
_computing_cell_refinement
;
CrysAlisPro, Agilent Technologies,
Version 1.171.37.31 (release 14-01-2014 CrysAlis171 .NET)
(compiled Jan 14 2014,18:38:05)
;
_computing_data_collection
;
CrysAlisPro, Agilent Technologies,
Version 1.171.37.31 (release 14-01-2014 CrysAlis171 .NET)
(compiled Jan 14 2014,18:38:05)
;
_computing_data_reduction
;
CrysAlisPro, Agilent Technologies,
Version 1.171.37.31 (release 14-01-2014 CrysAlis171 .NET)
(compiled Jan 14 2014,18:38:05)
;
_computing_molecular_graphics 'Olex2 (Dolomanov et al., 2009)'
_computing_publication_material 'Olex2 (Dolomanov et al., 2009)'
_computing_structure_refinement 'ShelXL (Sheldrick, 2008)'
_diffrn_ambient_environment air
_diffrn_ambient_temperature 123
_diffrn_detector 'CCD plate'
_diffrn_detector_area_resol_mean 5.1977
_diffrn_detector_type Atlas
_diffrn_measured_fraction_theta_full 0.913
_diffrn_measured_fraction_theta_max 0.931
_diffrn_measurement_details
;
  1 omega  -71.00   31.00   1.0000   20.0000
omega____ theta____ kappa____ phi______ frames
    -      -41.1176   77.0000  -60.0000 102

  2 omega -113.00  -16.00   1.0000   20.0000
omega____ theta____ kappa____ phi______ frames
    -      -41.1176  -57.0000  120.0000 97

  3 omega   39.00   77.00   1.0000   80.0000
omega____ theta____ kappa____ phi______ frames
    -      112.0000  -30.0000    0.0000 38

  4 omega   44.00   78.00   1.0000   80.0000
omega____ theta____ kappa____ phi______ frames
    -      112.0000  -30.0000   30.0000 34

  5 omega   36.00   91.00   1.0000   80.0000
omega____ theta____ kappa____ phi______ frames
    -      112.0000  -30.0000  120.0000 55

  6 omega   36.00   76.00   1.0000   80.0000
omega____ theta____ kappa____ phi______ frames
    -      112.0000  -30.0000 -180.0000 40

  7 omega   38.00  137.00   1.0000   80.0000
omega____ theta____ kappa____ phi______ frames
    -      112.0000  -77.0000  120.0000 99

  8 omega   40.00   99.00   1.0000   80.0000
omega____ theta____ kappa____ phi______ frames
    -      112.0000  -45.0000  -90.0000 59

  9 omega   42.00   91.00   1.0000   80.0000
omega____ theta____ kappa____ phi______ frames
    -      112.0000  -30.0000 -150.0000 49

 10 omega   36.00  102.00   1.0000   80.0000
omega____ theta____ kappa____ phi______ frames
    -      112.0000 -111.0000   60.0000 66

 11 omega -113.00  -13.00   1.0000   20.0000
omega____ theta____ kappa____ phi______ frames
    -      -41.1176  -57.0000  -30.0000 100

 12 omega -116.00  -17.00   1.0000   20.0000
omega____ theta____ kappa____ phi______ frames
    -      -41.1176  -37.0000 -150.0000 99

 13 omega    1.00   82.00   1.0000   20.0000
omega____ theta____ kappa____ phi______ frames
    -       41.1176  -99.0000   90.0000 81

 14 omega   84.00  109.00   1.0000   80.0000
omega____ theta____ kappa____ phi______ frames
    -      112.0000   30.0000  -60.0000 25

 15 omega   84.00  178.00   1.0000   80.0000
omega____ theta____ kappa____ phi______ frames
    -      112.0000   30.0000 -180.0000 94
;
_diffrn_measurement_device 'four-circle diffractometer'
_diffrn_measurement_device_type 'SuperNova, Dual, Cu at zero, Atlas'
_diffrn_measurement_method '\w scans'
_diffrn_orient_matrix_UB_11 0.0375383000
_diffrn_orient_matrix_UB_12 0.0931142000
_diffrn_orient_matrix_UB_13 0.0279356000
_diffrn_orient_matrix_UB_21 0.1390130000
_diffrn_orient_matrix_UB_22 -0.0147018000
_diffrn_orient_matrix_UB_23 0.0293245000
_diffrn_orient_matrix_UB_31 0.1082619000
_diffrn_orient_matrix_UB_32 0.0311774000
_diffrn_orient_matrix_UB_33 -0.0426011000
_diffrn_radiation_monochromator mirror
_diffrn_radiation_probe x-ray
_diffrn_radiation_type CuK\a
_diffrn_radiation_wavelength 1.54184
_diffrn_reflns_av_R_equivalents 0.0342
_diffrn_reflns_av_unetI/netI 0.0530
_diffrn_reflns_Laue_measured_fraction_full 0.913
_diffrn_reflns_Laue_measured_fraction_max 0.931
_diffrn_reflns_limit_h_max 10
_diffrn_reflns_limit_h_min -9
_diffrn_reflns_limit_k_max 19
_diffrn_reflns_limit_k_min -18
_diffrn_reflns_limit_l_max 30
_diffrn_reflns_limit_l_min -31
_diffrn_reflns_number 19902
_diffrn_reflns_point_group_measured_fraction_full 0.913
_diffrn_reflns_point_group_measured_fraction_max 0.931
_diffrn_reflns_theta_full 67.684
_diffrn_reflns_theta_max 66.744
_diffrn_reflns_theta_min 3.093
_diffrn_source 'sealed X-ray tube'
_diffrn_source_type 'SuperNova (Cu) X-ray Source'
_exptl_absorpt_coefficient_mu 12.973
_exptl_absorpt_correction_T_max 0.828
_exptl_absorpt_correction_T_min 0.531
_exptl_absorpt_correction_type gaussian
_exptl_absorpt_process_details
;
CrysAlisPro, Agilent Technologies,
Version 1.171.37.31 (release 14-01-2014 CrysAlis171 .NET)
(compiled Jan 14 2014,18:38:05)
Numerical absorption correction based on gaussian integration over
            a multifaceted crystal model
Empirical absorption correction using spherical harmonics,
 implemented in SCALE3 ABSPACK scaling algorithm.
;
_exptl_crystal_colour yellow
_exptl_crystal_colour_primary yellow
_exptl_crystal_density_diffrn 1.784
_exptl_crystal_description plate
_exptl_crystal_F_000 1908
_exptl_crystal_size_max 0.1258
_exptl_crystal_size_mid 0.0425
_exptl_crystal_size_min 0.0349
_platon_squeeze_details
;
;
_refine_diff_density_max 1.807
_refine_diff_density_min -1.612
_refine_diff_density_rms 0.145
_refine_ls_extinction_method none
_refine_ls_goodness_of_fit_ref 1.036
_refine_ls_hydrogen_treatment constr
_refine_ls_matrix_type full
_refine_ls_number_parameters 865
_refine_ls_number_reflns 12079
_refine_ls_number_restraints 24
_refine_ls_restrained_S_all 1.038
_refine_ls_R_factor_all 0.0492
_refine_ls_R_factor_gt 0.0415
_refine_ls_shift/su_max 0.001
_refine_ls_shift/su_mean 0.000
_refine_ls_structure_factor_coef Fsqd
_refine_ls_weighting_details 'w=1/[\s^2^(Fo^2^)+(0.0621P)^2^+4.8550P] where P=(Fo^2^+2Fc^2^)/3'
_refine_ls_weighting_scheme calc
_refine_ls_wR_factor_gt 0.1100
_refine_ls_wR_factor_ref 0.1140
_reflns_Friedel_coverage 0.000
_reflns_number_gt 10358
_reflns_number_total 12079
_reflns_threshold_expression 'I > 2\s(I)'
_cod_data_source_file c4ob02077d2.cif
_cod_data_source_block dapta-cum7sqz
_cod_depositor_comments 'Adding full bibliography for 7154241.cif.'
_cod_database_code 7154241
_shelxl_version_number 2013-4
_chemical_oxdiff_formula 'C101 H200 N8 P4 Au4'
_shelx_space_group_comment
;
The symmetry employed for this shelxl refinement is uniquely defined
by the following loop, which should always be used as a source of
symmetry information in preference to the above space-group names.
They are only intended as comments.
;
_reflns_odcompleteness_completeness 93.04
_reflns_odcompleteness_iscentric 1
_reflns_odcompleteness_theta 66.97
_olex2_refinement_description
;
1. Fixed Uiso
 At 1.2 times of:
  All C(H) groups, All C(H,H) groups
 At 1.5 times of:
  All C(H,H,H) groups
2. Uiso/Uaniso restraints and constraints
Uanis(C3) \\sim Ueq, Uanis(C24) \\sim Ueq: with sigma of 0.01 and sigma for
terminal atoms of 0.02
Uanis(O14) \\sim Ueq, Uanis(C60) \\sim Ueq: with sigma of 0.01 and sigma for
terminal atoms of 0.02
Uanis(C3) = Uanis(C2)
3.a Secondary CH2 refined with riding coordinates:
 C3(H3A,H3B), C13(H13A,H13B), C14(H14A,H14B), C15(H15A,H15B), C16(H16A,H16B),
 C17(H17A,H17B), C24(H24A,H24B), C34(H34A,H34B), C35(H35A,H35B), C36(H36A,H36B),
  C37(H37A,H37B), C38(H38A,H38B), C45(H45A,H45B), C55(H55A,H55B), C56(H56A,
 H56B), C57(H57A,H57B), C58(H58A,H58B), C59(H59A,H59B), C64(H64A,H64B)
3.b Aromatic/amide H refined with riding coordinates:
 C4(H4), C6(H6), C7(H7), C11(H11), C12(H12), C25(H25), C27(H27), C28(H28),
 C32(H32), C33(H33), C46(H46), C48(H48), C49(H49), C53(H53), C54(H54)
3.c Idealised Me refined as rotating group:
 C19(H19A,H19B,H19C), C21(H21A,H21B,H21C), C40(H40A,H40B,H40C), C42(H42A,H42B,
 H42C), C61(H61A,H61B,H61C), C63(H63A,H63B,H63C)
;
_olex2_submission_special_instructions 'No special instructions were received'

loop_
_space_group_symop_operation_xyz
'x, y, z'
'-x, -y, -z'

loop_
_atom_site_label
_atom_site_type_symbol
_atom_site_fract_x
_atom_site_fract_y
_atom_site_fract_z
_atom_site_U_iso_or_equiv
_atom_site_adp_type
_atom_site_occupancy
_atom_site_site_symmetry_order
_atom_site_calc_flag
_atom_site_refinement_flags_posn
_atom_site_refinement_flags_adp
Au1 Au 0.90842(3) 0.39030(2) 0.25506(2) 0.02934(8) Uani 1 1 d . .
Au2 Au 0.54662(3) 0.34059(2) 0.26664(2) 0.03056(9) Uani 1 1 d . .
Au3 Au 0.24835(3) 0.40297(2) 0.29297(2) 0.03341(9) Uani 1 1 d . .
P1 P 0.5808(2) 0.31937(12) 0.34846(7) 0.0337(4) Uani 1 1 d . .
P2 P 0.8944(2) 0.26837(11) 0.19933(7) 0.0314(4) Uani 1 1 d . .
P3 P 0.3607(2) 0.53126(11) 0.26686(8) 0.0369(4) Uani 1 1 d . .
O1 O 0.5606(9) 0.3176(5) 0.0665(3) 0.070(2) Uani 1 1 d . .
O2 O 0.7873(7) 0.5264(4) -0.0406(3) 0.0526(15) Uani 1 1 d . .
O3 O 0.8838(9) 0.6232(5) -0.0913(3) 0.072(2) Uani 1 1 d . .
O4 O 0.8834(8) 0.3225(4) 0.4975(2) 0.0608(18) Uani 1 1 d . .
O5 O 0.7016(8) 0.5221(4) 0.4752(2) 0.0538(15) Uani 1 1 d . .
O6 O 1.1056(8) 0.6787(4) 0.3907(3) 0.0587(17) Uani 1 1 d . .
O7 O 1.4410(8) 0.9327(4) 0.3513(3) 0.0580(16) Uani 1 1 d . .
O8 O 1.6086(9) 1.0525(5) 0.3351(4) 0.081(2) Uani 1 1 d . .
O9 O 1.1348(12) 0.0540(6) 0.1132(4) 0.095(3) Uani 1 1 d . .
O10 O 0.8972(11) 0.0358(4) 0.2394(3) 0.077(2) Uani 1 1 d . .
O11 O 0.1064(7) 0.1323(4) 0.3892(2) 0.0486(14) Uani 1 1 d . .
O12 O -0.2376(7) -0.1391(4) 0.4090(3) 0.0539(15) Uani 1 1 d . .
O13 O -0.3985(9) -0.2666(5) 0.4140(4) 0.082(3) Uani 1 1 d . .
O14 O 0.4820(12) 0.5635(5) 0.1171(3) 0.093(3) Uani 1 1 d . U
O15 O 0.7768(8) 0.7399(4) 0.2056(3) 0.0602(17) Uani 1 1 d . .
N1 N 0.5595(9) 0.3856(5) 0.4490(3) 0.0480(17) Uani 1 1 d . .
N2 N 0.4971(8) 0.2292(5) 0.4259(3) 0.0496(18) Uani 1 1 d . .
N3 N 0.7797(8) 0.2831(5) 0.4174(3) 0.0499(18) Uani 1 1 d . .
N4 N 0.8021(9) 0.1666(4) 0.1103(3) 0.0452(16) Uani 1 1 d . .
N5 N 0.7672(9) 0.0917(4) 0.1863(3) 0.0473(17) Uani 1 1 d . .
N6 N 1.0656(9) 0.1742(5) 0.1433(3) 0.0467(16) Uani 1 1 d . .
N7 N 0.3652(12) 0.6195(5) 0.1847(4) 0.076(3) Uani 1 1 d . .
N8 N 0.3896(9) 0.6996(4) 0.2693(4) 0.063(2) Uani 1 1 d . .
N9 N 0.6316(7) 0.6560(4) 0.2581(3) 0.0424(15) Uani 1 1 d . .
C1 C 0.5150(8) 0.3554(5) 0.1934(3) 0.0338(15) Uani 1 1 d . .
C2 C 0.4976(13) 0.3630(8) 0.1500(4) 0.0645(19) Uani 1 1 d . .
C3 C 0.4900(13) 0.3759(8) 0.0971(4) 0.0645(19) Uani 1 1 d . U
H3A H 0.3795 0.3654 0.0852 0.077 Uiso 1 1 calc R .
H3B H 0.5458 0.4361 0.0937 0.077 Uiso 1 1 calc R .
C4 C 0.6693(11) 0.4253(6) 0.0124(3) 0.047(2) Uani 1 1 d . .
H4 H 0.6050 0.4613 0.0246 0.056 Uiso 1 1 calc R .
C5 C 0.6579(11) 0.3476(6) 0.0306(3) 0.046(2) Uani 1 1 d . .
C6 C 0.7500(12) 0.2943(6) 0.0115(3) 0.052(2) Uani 1 1 d . .
H6 H 0.7390 0.2405 0.0233 0.063 Uiso 1 1 calc R .
C7 C 0.8569(13) 0.3196(6) -0.0245(3) 0.057(2) Uani 1 1 d . .
H7 H 0.9214 0.2837 -0.0365 0.068 Uiso 1 1 calc R .
C8 C 0.8722(11) 0.3977(6) -0.0437(3) 0.048(2) Uani 1 1 d . .
C9 C 0.7781(10) 0.4486(6) -0.0243(3) 0.0453(19) Uani 1 1 d . .
C10 C 0.8871(11) 0.5564(7) -0.0772(4) 0.059(3) Uani 1 1 d . .
C11 C 0.9871(12) 0.5026(7) -0.0978(4) 0.061(3) Uani 1 1 d . .
H11 H 1.0563 0.5204 -0.1238 0.073 Uiso 1 1 calc R .
C12 C 0.9813(13) 0.4294(7) -0.0804(4) 0.062(3) Uani 1 1 d . .
H12 H 1.0515 0.3970 -0.0926 0.075 Uiso 1 1 calc R .
C13 C 0.7685(10) 0.2989(7) 0.3643(3) 0.049(2) Uani 1 1 d . .
H13A H 0.7806 0.2482 0.3411 0.059 Uiso 1 1 calc R .
H13B H 0.8550 0.3492 0.3589 0.059 Uiso 1 1 calc R .
C14 C 0.4544(10) 0.2256(6) 0.3719(3) 0.048(2) Uani 1 1 d . .
H14A H 0.3436 0.2258 0.3679 0.058 Uiso 1 1 calc R .
H14B H 0.4677 0.1719 0.3521 0.058 Uiso 1 1 calc R .
C15 C 0.5522(11) 0.4049(6) 0.3973(3) 0.0459(19) Uani 1 1 d . .
H15A H 0.6334 0.4590 0.3945 0.055 Uiso 1 1 calc R .
H15B H 0.4491 0.4147 0.3904 0.055 Uiso 1 1 calc R .
C16 C 0.4668(10) 0.3010(7) 0.4582(4) 0.053(2) Uani 1 1 d . .
H16A H 0.4865 0.2949 0.4942 0.064 Uiso 1 1 calc R .
H16B H 0.3547 0.2982 0.4537 0.064 Uiso 1 1 calc R .
C17 C 0.6502(11) 0.2160(6) 0.4329(4) 0.052(2) Uani 1 1 d . .
H17A H 0.6511 0.1599 0.4131 0.062 Uiso 1 1 calc R .
H17B H 0.6683 0.2124 0.4693 0.062 Uiso 1 1 calc R .
C18 C 0.8875(11) 0.3349(6) 0.4528(3) 0.050(2) Uani 1 1 d . .
C19 C 1.0086(12) 0.4065(8) 0.4362(4) 0.065(3) Uani 1 1 d . .
H19A H 0.9595 0.4494 0.4260 0.098 Uiso 1 1 calc GR .
H19B H 1.0610 0.3840 0.4072 0.098 Uiso 1 1 calc GR .
H19C H 1.0856 0.4335 0.4645 0.098 Uiso 1 1 calc GR .
C20 C 0.6350(10) 0.4516(6) 0.4859(3) 0.0446(19) Uani 1 1 d . .
C21 C 0.6329(11) 0.4315(7) 0.5401(3) 0.054(2) Uani 1 1 d . .
H21A H 0.6880 0.4835 0.5632 0.080 Uiso 1 1 calc GR .
H21B H 0.6851 0.3859 0.5423 0.080 Uiso 1 1 calc GR .
H21C H 0.5245 0.4121 0.5499 0.080 Uiso 1 1 calc GR .
C22 C 0.9182(8) 0.4956(5) 0.3081(3) 0.0345(16) Uani 1 1 d . .
C23 C 0.9306(10) 0.5481(5) 0.3421(4) 0.0441(19) Uani 1 1 d . .
C24 C 0.9497(13) 0.6163(6) 0.3877(4) 0.061(3) Uani 1 1 d . U
H24A H 0.8681 0.6472 0.3857 0.073 Uiso 1 1 calc R .
H24B H 0.9357 0.5889 0.4191 0.073 Uiso 1 1 calc R .
C25 C 1.2736(12) 0.8068(5) 0.3711(4) 0.054(2) Uani 1 1 d . .
H25 H 1.3527 0.8011 0.3937 0.065 Uiso 1 1 calc R .
C26 C 1.1202(12) 0.7457(5) 0.3627(4) 0.050(2) Uani 1 1 d . .
C27 C 1.0061(11) 0.7532(6) 0.3313(4) 0.058(3) Uani 1 1 d . .
H27 H 0.9073 0.7116 0.3275 0.069 Uiso 1 1 calc R .
C28 C 1.0354(12) 0.8221(6) 0.3050(4) 0.058(2) Uani 1 1 d . .
H28 H 0.9551 0.8268 0.2825 0.070 Uiso 1 1 calc R .
C29 C 1.1810(12) 0.8873(6) 0.3098(4) 0.056(2) Uani 1 1 d . .
C30 C 1.2934(11) 0.8746(5) 0.3429(4) 0.050(2) Uani 1 1 d . .
C31 C 1.4783(13) 1.0034(7) 0.3257(4) 0.067(3) Uani 1 1 d . .
C32 C 1.3610(13) 1.0162(7) 0.2921(5) 0.071(3) Uani 1 1 d . .
H32 H 1.3850 1.0643 0.2740 0.085 Uiso 1 1 calc R .
C33 C 1.2157(13) 0.9598(7) 0.2858(4) 0.063(3) Uani 1 1 d . .
H33 H 1.1377 0.9706 0.2649 0.076 Uiso 1 1 calc R .
C34 C 1.0829(9) 0.2514(5) 0.1809(4) 0.0441(19) Uani 1 1 d . .
H34A H 1.1444 0.3024 0.1665 0.053 Uiso 1 1 calc R .
H34B H 1.1417 0.2459 0.2117 0.053 Uiso 1 1 calc R .
C35 C 0.7829(10) 0.1690(5) 0.2227(3) 0.0406(17) Uani 1 1 d . .
H35A H 0.8359 0.1629 0.2545 0.049 Uiso 1 1 calc R .
H35B H 0.6773 0.1744 0.2311 0.049 Uiso 1 1 calc R .
C36 C 0.7953(10) 0.2504(5) 0.1368(3) 0.0404(17) Uani 1 1 d . .
H36A H 0.6850 0.2515 0.1405 0.048 Uiso 1 1 calc R .
H36B H 0.8467 0.2966 0.1169 0.048 Uiso 1 1 calc R .
C37 C 0.9587(11) 0.1636(6) 0.0983(4) 0.052(2) Uani 1 1 d . .
H37A H 1.0033 0.2096 0.0774 0.063 Uiso 1 1 calc R .
H37B H 0.9533 0.1076 0.0772 0.063 Uiso 1 1 calc R .
C38 C 0.7101(11) 0.0957(5) 0.1345(4) 0.052(2) Uani 1 1 d . .
H38A H 0.7076 0.0408 0.1126 0.062 Uiso 1 1 calc R .
H38B H 0.6013 0.1003 0.1362 0.062 Uiso 1 1 calc R .
C39 C 1.1478(13) 0.1165(6) 0.1466(4) 0.056(2) Uani 1 1 d . .
C40 C 1.2563(13) 0.1293(6) 0.1931(5) 0.071(3) Uani 1 1 d . .
H40A H 1.3401 0.1827 0.1935 0.106 Uiso 1 1 calc GR .
H40B H 1.3018 0.0804 0.1918 0.106 Uiso 1 1 calc GR .
H40C H 1.1974 0.1332 0.2240 0.106 Uiso 1 1 calc GR .
C41 C 0.8273(12) 0.0280(6) 0.1983(5) 0.061(3) Uani 1 1 d . .
C42 C 0.8027(15) -0.0542(6) 0.1614(5) 0.078(4) Uani 1 1 d . .
H42A H 0.8814 -0.0460 0.1355 0.117 Uiso 1 1 calc GR .
H42B H 0.6980 -0.0693 0.1447 0.117 Uiso 1 1 calc GR .
H42C H 0.8127 -0.1008 0.1799 0.117 Uiso 1 1 calc GR .
C43 C 0.1439(8) 0.2912(4) 0.3180(3) 0.0322(15) Uani 1 1 d . .
C44 C 0.0767(9) 0.2247(5) 0.3315(3) 0.0441(19) Uani 1 1 d . .
C45 C 0.0012(10) 0.1435(5) 0.3514(4) 0.047(2) Uani 1 1 d . .
H45A H -0.0988 0.1469 0.3665 0.056 Uiso 1 1 calc R .
H45B H -0.0207 0.0942 0.3235 0.056 Uiso 1 1 calc R .
C46 C -0.0740(11) -0.0045(5) 0.3979(3) 0.0447(19) Uani 1 1 d . .
H46 H -0.1537 0.0047 0.3769 0.054 Uiso 1 1 calc R .
C47 C 0.0677(10) 0.0557(5) 0.4080(3) 0.0425(18) Uani 1 1 d . .
C48 C 0.1863(11) 0.0435(6) 0.4395(3) 0.050(2) Uani 1 1 d . .
H48 H 0.2836 0.0862 0.4458 0.060 Uiso 1 1 calc R .
C49 C 0.1596(12) -0.0309(6) 0.4610(3) 0.051(2) Uani 1 1 d . .
H49 H 0.2384 -0.0395 0.4826 0.061 Uiso 1 1 calc R .
C50 C 0.0171(11) -0.0944(5) 0.4514(3) 0.0443(19) Uani 1 1 d . .
C51 C -0.0953(10) -0.0798(5) 0.4198(3) 0.0453(19) Uani 1 1 d . .
C52 C -0.2741(13) -0.2182(6) 0.4280(4) 0.063(3) Uani 1 1 d . .
C53 C -0.1592(12) -0.2316(6) 0.4611(4) 0.056(2) Uani 1 1 d . .
H53 H -0.1816 -0.2831 0.4761 0.068 Uiso 1 1 calc R .
C54 C -0.0183(13) -0.1730(6) 0.4720(4) 0.056(2) Uani 1 1 d . .
H54 H 0.0573 -0.1847 0.4935 0.067 Uiso 1 1 calc R .
C55 C 0.3093(13) 0.5341(6) 0.2004(4) 0.068(3) Uani 1 1 d . .
H55A H 0.3537 0.4931 0.1783 0.082 Uiso 1 1 calc R .
H55B H 0.1941 0.5144 0.1950 0.082 Uiso 1 1 calc R .
C56 C 0.3115(10) 0.6284(5) 0.2960(5) 0.063(3) Uani 1 1 d . .
H56A H 0.1969 0.6196 0.2934 0.075 Uiso 1 1 calc R .
H56B H 0.3462 0.6416 0.3325 0.075 Uiso 1 1 calc R .
C57 C 0.5731(9) 0.5746(5) 0.2765(4) 0.046(2) Uani 1 1 d . .
H57A H 0.6018 0.5819 0.3134 0.055 Uiso 1 1 calc R .
H57B H 0.6242 0.5324 0.2587 0.055 Uiso 1 1 calc R .
C58 C 0.5577(10) 0.7228(5) 0.2794(4) 0.053(2) Uani 1 1 d . .
H58A H 0.5799 0.7351 0.3168 0.064 Uiso 1 1 calc R .
H58B H 0.6053 0.7763 0.2651 0.064 Uiso 1 1 calc R .
C59 C 0.3338(12) 0.6910(6) 0.2174(6) 0.079(4) Uani 1 1 d . .
H59A H 0.3830 0.7449 0.2036 0.094 Uiso 1 1 calc R .
H59B H 0.2195 0.6837 0.2167 0.094 Uiso 1 1 calc R .
C60 C 0.4470(14) 0.6252(7) 0.1404(5) 0.072(3) Uani 1 1 d . U
C61 C 0.4929(17) 0.7116(7) 0.1200(5) 0.097(5) Uani 1 1 d . .
H61A H 0.5160 0.7021 0.0839 0.146 Uiso 1 1 calc GR .
H61B H 0.5857 0.7496 0.1395 0.146 Uiso 1 1 calc GR .
H61C H 0.4064 0.7385 0.1236 0.146 Uiso 1 1 calc GR .
C62 C 0.7414(9) 0.6714(5) 0.2221(3) 0.0436(19) Uani 1 1 d . .
C63 C 0.8121(10) 0.6000(6) 0.2026(4) 0.053(2) Uani 1 1 d . .
H63A H 0.8430 0.5751 0.2314 0.079 Uiso 1 1 calc GR .
H63B H 0.9043 0.6228 0.1836 0.079 Uiso 1 1 calc GR .
H63C H 0.7353 0.5553 0.1800 0.079 Uiso 1 1 calc GR .
Cl1 Cl 0.3969(5) -0.0796(2) 0.16082(18) 0.1068(12) Uani 1 1 d . .
Cl2 Cl 0.0803(4) -0.1902(2) 0.14889(16) 0.0932(10) Uani 1 1 d . .
C64 C 0.2322(15) -0.1180(9) 0.1212(7) 0.095(5) Uani 1 1 d . .
H64A H 0.2586 -0.1481 0.0888 0.114 Uiso 1 1 calc R .
H64B H 0.1948 -0.0689 0.1131 0.114 Uiso 1 1 calc R .

loop_
_atom_site_aniso_label
_atom_site_aniso_U_11
_atom_site_aniso_U_22
_atom_site_aniso_U_33
_atom_site_aniso_U_23
_atom_site_aniso_U_13
_atom_site_aniso_U_12
Au1 0.02292(14) 0.02576(14) 0.03939(16) 0.00387(11) -0.00123(11) 0.00720(10)
Au2 0.02554(15) 0.03421(15) 0.03419(16) 0.00592(11) -0.00308(11) 0.01163(11)
Au3 0.02238(14) 0.02910(15) 0.05072(19) 0.01110(12) -0.00101(12) 0.00779(11)
P1 0.0271(9) 0.0404(9) 0.0365(9) 0.0090(8) -0.0030(7) 0.0124(7)
P2 0.0303(9) 0.0247(8) 0.0401(10) 0.0040(7) 0.0027(7) 0.0094(7)
P3 0.0246(8) 0.0269(8) 0.0587(12) 0.0087(8) -0.0016(8) 0.0050(7)
O1 0.094(6) 0.095(6) 0.045(4) 0.035(4) 0.024(4) 0.056(5)
O2 0.053(4) 0.046(3) 0.061(4) 0.016(3) -0.009(3) 0.013(3)
O3 0.065(4) 0.052(4) 0.100(6) 0.038(4) -0.006(4) 0.005(3)
O4 0.071(4) 0.064(4) 0.049(4) 0.020(3) -0.021(3) 0.016(3)
O5 0.055(4) 0.060(4) 0.044(3) 0.010(3) -0.007(3) 0.011(3)
O6 0.064(4) 0.051(4) 0.057(4) 0.012(3) -0.005(3) 0.008(3)
O7 0.057(4) 0.043(3) 0.068(4) 0.007(3) -0.004(3) 0.005(3)
O8 0.059(5) 0.060(4) 0.118(7) 0.018(4) -0.006(5) 0.004(4)
O9 0.133(8) 0.073(5) 0.092(6) -0.017(5) -0.021(6) 0.066(6)
O10 0.112(7) 0.048(4) 0.075(5) 0.004(3) -0.031(5) 0.031(4)
O11 0.055(4) 0.038(3) 0.053(3) 0.018(3) -0.004(3) 0.009(3)
O12 0.053(4) 0.045(3) 0.068(4) 0.028(3) 0.013(3) 0.011(3)
O13 0.070(5) 0.056(4) 0.116(7) 0.047(5) 0.010(5) -0.005(4)
O14 0.143(8) 0.048(4) 0.074(5) 0.021(4) -0.038(5) -0.004(5)
O15 0.057(4) 0.045(3) 0.077(5) 0.022(3) 0.011(3) 0.004(3)
N1 0.053(4) 0.060(4) 0.036(4) 0.013(3) 0.006(3) 0.019(4)
N2 0.043(4) 0.057(4) 0.047(4) 0.018(3) -0.008(3) 0.004(3)
N3 0.040(4) 0.071(5) 0.045(4) 0.018(4) -0.008(3) 0.022(4)
N4 0.059(4) 0.035(3) 0.041(4) -0.001(3) -0.005(3) 0.015(3)
N5 0.051(4) 0.025(3) 0.066(5) 0.008(3) -0.004(4) 0.008(3)
N6 0.047(4) 0.046(4) 0.052(4) 0.005(3) 0.011(3) 0.023(3)
N7 0.092(7) 0.029(4) 0.096(7) 0.022(4) -0.053(6) -0.008(4)
N8 0.041(4) 0.028(3) 0.121(8) 0.008(4) 0.017(5) 0.012(3)
N9 0.031(3) 0.033(3) 0.060(4) 0.009(3) 0.001(3) 0.002(3)
C1 0.022(3) 0.044(4) 0.038(4) 0.004(3) -0.001(3) 0.014(3)
C2 0.071(4) 0.089(5) 0.055(4) 0.032(4) 0.015(3) 0.049(4)
C3 0.071(4) 0.089(5) 0.055(4) 0.032(4) 0.015(3) 0.049(4)
C4 0.054(5) 0.055(5) 0.037(4) 0.003(4) -0.003(4) 0.028(4)
C5 0.058(5) 0.053(5) 0.032(4) 0.015(4) -0.002(4) 0.018(4)
C6 0.080(7) 0.049(5) 0.033(4) 0.009(4) 0.001(4) 0.024(5)
C7 0.084(7) 0.053(5) 0.042(5) 0.007(4) 0.010(5) 0.032(5)
C8 0.055(5) 0.050(5) 0.041(4) 0.009(4) 0.003(4) 0.018(4)
C9 0.051(5) 0.050(5) 0.034(4) 0.012(4) -0.009(4) 0.008(4)
C10 0.052(5) 0.060(6) 0.054(5) 0.014(5) -0.016(4) -0.004(4)
C11 0.057(6) 0.079(7) 0.050(5) 0.020(5) 0.007(5) 0.017(5)
C12 0.066(6) 0.072(6) 0.051(5) 0.015(5) 0.007(5) 0.019(5)
C13 0.035(4) 0.078(6) 0.039(4) 0.013(4) 0.001(3) 0.021(4)
C14 0.043(5) 0.048(5) 0.050(5) 0.016(4) -0.015(4) 0.001(4)
C15 0.054(5) 0.047(4) 0.040(4) 0.008(4) 0.001(4) 0.021(4)
C16 0.036(4) 0.071(6) 0.053(5) 0.018(5) 0.008(4) 0.012(4)
C17 0.054(5) 0.048(5) 0.056(5) 0.021(4) -0.009(4) 0.013(4)
C18 0.049(5) 0.057(5) 0.050(5) 0.013(4) -0.015(4) 0.024(4)
C19 0.051(5) 0.091(8) 0.049(5) 0.018(5) -0.017(4) 0.009(5)
C20 0.037(4) 0.067(6) 0.036(4) 0.008(4) 0.002(3) 0.023(4)
C21 0.050(5) 0.075(6) 0.041(5) 0.015(4) -0.002(4) 0.023(5)
C22 0.024(3) 0.039(4) 0.035(4) 0.005(3) 0.000(3) 0.000(3)
C23 0.043(4) 0.034(4) 0.057(5) 0.011(4) 0.010(4) 0.012(3)
C24 0.079(6) 0.040(4) 0.052(5) 0.003(4) 0.014(4) -0.002(4)
C25 0.063(6) 0.036(4) 0.063(6) -0.003(4) 0.007(5) 0.016(4)
C26 0.065(6) 0.032(4) 0.052(5) 0.004(4) 0.015(4) 0.012(4)
C27 0.039(5) 0.037(4) 0.093(8) -0.001(5) 0.005(5) 0.008(4)
C28 0.054(5) 0.044(5) 0.073(6) -0.007(4) -0.005(5) 0.014(4)
C29 0.055(5) 0.051(5) 0.061(6) -0.006(4) -0.002(5) 0.019(4)
C30 0.050(5) 0.030(4) 0.067(6) 0.003(4) 0.024(4) 0.008(3)
C31 0.064(7) 0.051(5) 0.070(7) 0.002(5) -0.003(5) -0.010(5)
C32 0.071(7) 0.060(6) 0.074(7) 0.001(5) -0.014(6) 0.010(5)
C33 0.067(6) 0.057(6) 0.059(6) 0.008(5) -0.011(5) 0.006(5)
C34 0.039(4) 0.036(4) 0.058(5) 0.005(4) 0.007(4) 0.011(3)
C35 0.050(5) 0.029(3) 0.050(5) 0.015(3) 0.012(4) 0.019(3)
C36 0.047(4) 0.035(4) 0.042(4) 0.011(3) 0.001(4) 0.013(3)
C37 0.061(6) 0.048(5) 0.048(5) 0.004(4) 0.009(4) 0.015(4)
C38 0.055(5) 0.032(4) 0.061(6) 0.000(4) -0.012(4) 0.005(4)
C39 0.075(7) 0.038(4) 0.062(6) 0.006(4) 0.003(5) 0.027(4)
C40 0.064(6) 0.043(5) 0.110(9) 0.017(6) -0.008(6) 0.021(5)
C41 0.057(6) 0.038(5) 0.085(7) 0.015(5) -0.012(5) 0.008(4)
C42 0.099(9) 0.042(5) 0.096(9) 0.000(5) -0.020(7) 0.029(6)
C43 0.025(3) 0.023(3) 0.056(5) 0.020(3) 0.005(3) 0.010(3)
C44 0.032(4) 0.047(5) 0.058(5) 0.010(4) 0.002(4) 0.017(4)
C45 0.035(4) 0.043(4) 0.066(6) 0.016(4) 0.002(4) 0.012(3)
C46 0.059(5) 0.036(4) 0.041(4) 0.014(3) 0.013(4) 0.013(4)
C47 0.046(5) 0.039(4) 0.048(5) 0.014(4) 0.015(4) 0.017(4)
C48 0.060(6) 0.045(5) 0.049(5) 0.011(4) 0.005(4) 0.019(4)
C49 0.069(6) 0.050(5) 0.046(5) 0.017(4) 0.006(4) 0.033(5)
C50 0.065(5) 0.042(4) 0.038(4) 0.016(3) 0.019(4) 0.030(4)
C51 0.054(5) 0.041(4) 0.047(5) 0.013(4) 0.019(4) 0.020(4)
C52 0.075(7) 0.048(5) 0.076(7) 0.034(5) 0.031(6) 0.018(5)
C53 0.074(6) 0.045(5) 0.064(6) 0.027(4) 0.030(5) 0.030(5)
C54 0.079(7) 0.048(5) 0.056(5) 0.024(4) 0.028(5) 0.037(5)
C55 0.073(7) 0.040(5) 0.081(7) 0.032(5) -0.033(6) -0.013(4)
C56 0.029(4) 0.035(4) 0.125(10) 0.010(5) 0.019(5) 0.011(3)
C57 0.024(4) 0.047(4) 0.072(6) 0.024(4) 0.008(4) 0.012(3)
C58 0.045(5) 0.030(4) 0.076(6) -0.002(4) 0.005(4) 0.001(3)
C59 0.049(6) 0.043(5) 0.149(12) 0.049(7) -0.023(7) 0.004(4)
C60 0.081(6) 0.054(5) 0.077(6) 0.027(5) -0.041(5) 0.003(5)
C61 0.119(11) 0.043(6) 0.112(11) 0.030(6) -0.055(9) -0.015(6)
C62 0.030(4) 0.047(4) 0.052(5) 0.015(4) -0.005(3) 0.003(3)
C63 0.040(5) 0.059(5) 0.062(6) 0.021(5) 0.011(4) 0.013(4)
Cl1 0.104(3) 0.081(2) 0.135(3) 0.011(2) 0.007(2) 0.027(2)
Cl2 0.088(2) 0.0783(19) 0.116(3) 0.0199(19) 0.019(2) 0.0224(17)
C64 0.067(8) 0.072(8) 0.149(14) 0.013(8) 0.023(8) 0.024(6)

loop_
_atom_type_symbol
_atom_type_description
_atom_type_scat_dispersion_real
_atom_type_scat_dispersion_imag
_atom_type_scat_source
C C 0.0181 0.0091 'International Tables Vol C Tables 4.2.6.8 and 6.1.1.4'
H H 0.0000 0.0000 'International Tables Vol C Tables 4.2.6.8 and 6.1.1.4'
Au Au -4.4197 7.2980 'International Tables Vol C Tables 4.2.6.8 and 6.1.1.4'
Cl Cl 0.3639 0.7018 'International Tables Vol C Tables 4.2.6.8 and 6.1.1.4'
N N 0.0311 0.0180 'International Tables Vol C Tables 4.2.6.8 and 6.1.1.4'
O O 0.0492 0.0322 'International Tables Vol C Tables 4.2.6.8 and 6.1.1.4'
P P 0.2955 0.4335 'International Tables Vol C Tables 4.2.6.8 and 6.1.1.4'

loop_
_exptl_crystal_face_index_h
_exptl_crystal_face_index_k
_exptl_crystal_face_index_l
_exptl_crystal_face_perp_dist
_exptl_oxdiff_crystal_face_indexfrac_h
_exptl_oxdiff_crystal_face_indexfrac_k
_exptl_oxdiff_crystal_face_indexfrac_l
_exptl_oxdiff_crystal_face_x
_exptl_oxdiff_crystal_face_y
_exptl_oxdiff_crystal_face_z
6 -3 0 0.0737 6.0000 -3.0000 0.0002 -0.0541 0.8782 0.5560
-6 3 2 0.0479 -6.0000 2.5001 1.9998 0.0634 -0.8122 -0.6568
0 5 -16 0.0177 -0.0001 4.9992 -15.9999 0.0185 -0.5427 0.8375
1 -5 15 0.0139 1.0001 -5.4993 14.9999 -0.0555 0.6597 -0.7022
-1 5 -16 0.0210 -1.0001 5.4992 -15.9999 0.0275 -0.6891 0.7448
1 6 -15 0.0183 0.9999 5.9992 -14.9998 0.1771 -0.3891 0.9343
1 -7 14 0.0174 1.0001 -7.4993 13.9998 -0.2697 0.6598 -0.7219
-5 7 7 0.0433 -5.0000 6.5002 7.0002 0.6131 -0.5854 -0.6369
1 0 17 0.0128 1.0000 -0.4993 17.0003 0.4660 0.6449 -0.6315
0 0 -17 0.0185 -0.0000 0.4993 -17.0002 -0.4284 -0.5059 0.7398
-2 10 3 0.0279 -2.0000 9.9999 3.0005 0.9399 -0.3371 -0.0326
1 7 10 0.0116 1.0000 7.0002 10.0006 0.9687 0.3294 -0.0995
-1 -7 -9 0.0230 -1.0000 -7.0002 -9.0006 -0.9408 -0.3000 0.0569

loop_
_geom_angle_atom_site_label_1
_geom_angle_atom_site_label_2
_geom_angle_atom_site_label_3
_geom_angle
_geom_angle_site_symmetry_1
_geom_angle_site_symmetry_3
Au3 Au1 Au2 152.021(13) 1_655 .
P2 Au1 Au2 92.40(5) . .
P2 Au1 Au3 92.49(5) . 1_655
C22 Au1 Au2 86.6(2) . .
C22 Au1 Au3 87.0(2) . 1_655
C22 Au1 P2 176.9(2) . .
Au1 Au2 Au3 147.611(12) . .
P1 Au2 Au1 90.52(5) . .
P1 Au2 Au3 91.44(5) . .
C1 Au2 Au1 89.73(19) . .
C1 Au2 Au3 89.31(19) . .
C1 Au2 P1 178.2(2) . .
Au1 Au3 Au2 144.136(14) 1_455 .
P3 Au3 Au1 96.20(5) . 1_455
P3 Au3 Au2 90.50(5) . .
C43 Au3 Au1 82.87(19) . 1_455
C43 Au3 Au2 91.36(19) . .
C43 Au3 P3 177.9(2) . .
C13 P1 Au2 115.4(3) . .
C14 P1 Au2 119.8(3) . .
C14 P1 C13 97.1(4) . .
C14 P1 C15 99.5(4) . .
C15 P1 Au2 115.0(3) . .
C15 P1 C13 107.6(4) . .
C34 P2 Au1 115.1(3) . .
C34 P2 C35 106.6(4) . .
C35 P2 Au1 113.3(3) . .
C36 P2 Au1 121.1(3) . .
C36 P2 C34 100.0(4) . .
C36 P2 C35 98.4(4) . .
C55 P3 Au3 113.1(3) . .
C55 P3 C57 107.6(5) . .
C56 P3 Au3 120.1(3) . .
C56 P3 C55 99.0(5) . .
C56 P3 C57 96.3(4) . .
C57 P3 Au3 118.0(3) . .
C5 O1 C3 118.8(8) . .
C10 O2 C9 122.1(8) . .
C26 O6 C24 116.0(8) . .
C31 O7 C30 119.4(8) . .
C47 O11 C45 116.9(7) . .
C51 O12 C52 121.7(8) . .
C15 N1 C16 116.6(7) . .
C20 N1 C15 117.4(8) . .
C20 N1 C16 125.4(7) . .
C16 N2 C14 113.6(7) . .
C16 N2 C17 116.0(7) . .
C17 N2 C14 111.8(8) . .
C17 N3 C13 115.6(7) . .
C18 N3 C13 123.3(8) . .
C18 N3 C17 120.3(8) . .
C37 N4 C36 113.1(7) . .
C37 N4 C38 116.1(7) . .
C38 N4 C36 111.9(7) . .
C35 N5 C38 115.3(6) . .
C41 N5 C35 120.0(8) . .
C41 N5 C38 123.8(8) . .
C34 N6 C37 117.1(7) . .
C39 N6 C34 123.2(8) . .
C39 N6 C37 119.6(8) . .
C59 N7 C55 117.1(11) . .
C60 N7 C55 117.3(10) . .
C60 N7 C59 125.6(8) . .
C58 N8 C56 110.9(8) . .
C59 N8 C56 114.1(8) . .
C59 N8 C58 117.5(9) . .
C57 N9 C58 114.3(7) . .
C62 N9 C57 124.7(7) . .
C62 N9 C58 121.0(7) . .
C2 C1 Au2 178.9(8) . .
C1 C2 C3 175.3(13) . .
O1 C3 C2 109.4(8) . .
O1 C3 H3A 109.8 . .
O1 C3 H3B 109.8 . .
C2 C3 H3A 109.8 . .
C2 C3 H3B 109.8 . .
H3A C3 H3B 108.2 . .
C5 C4 H4 121.0 . .
C5 C4 C9 117.9(8) . .
C9 C4 H4 121.0 . .
O1 C5 C4 124.5(8) . .
O1 C5 C6 115.0(8) . .
C4 C5 C6 120.5(8) . .
C5 C6 H6 120.0 . .
C7 C6 C5 120.0(8) . .
C7 C6 H6 120.0 . .
C6 C7 H7 119.4 . .
C6 C7 C8 121.2(9) . .
C8 C7 H7 119.4 . .
C7 C8 C12 124.8(9) . .
C9 C8 C7 117.4(8) . .
C9 C8 C12 117.8(8) . .
O2 C9 C4 116.0(8) . .
O2 C9 C8 121.0(8) . .
C8 C9 C4 123.0(8) . .
O2 C10 C11 117.2(8) . .
O3 C10 O2 118.4(11) . .
O3 C10 C11 124.5(10) . .
C10 C11 H11 119.9 . .
C12 C11 C10 120.2(10) . .
C12 C11 H11 119.9 . .
C8 C12 H12 119.1 . .
C11 C12 C8 121.8(10) . .
C11 C12 H12 119.1 . .
P1 C13 H13A 109.2 . .
P1 C13 H13B 109.2 . .
N3 C13 P1 112.1(6) . .
N3 C13 H13A 109.2 . .
N3 C13 H13B 109.2 . .
H13A C13 H13B 107.9 . .
P1 C14 H14A 110.0 . .
P1 C14 H14B 110.0 . .
N2 C14 P1 108.6(6) . .
N2 C14 H14A 110.0 . .
N2 C14 H14B 110.0 . .
H14A C14 H14B 108.3 . .
P1 C15 H15A 108.8 . .
P1 C15 H15B 108.8 . .
N1 C15 P1 113.7(6) . .
N1 C15 H15A 108.8 . .
N1 C15 H15B 108.8 . .
H15A C15 H15B 107.7 . .
N1 C16 H16A 108.5 . .
N1 C16 H16B 108.5 . .
N2 C16 N1 115.1(7) . .
N2 C16 H16A 108.5 . .
N2 C16 H16B 108.5 . .
H16A C16 H16B 107.5 . .
N2 C17 N3 114.9(7) . .
N2 C17 H17A 108.5 . .
N2 C17 H17B 108.5 . .
N3 C17 H17A 108.5 . .
N3 C17 H17B 108.5 . .
H17A C17 H17B 107.5 . .
O4 C18 N3 120.4(9) . .
O4 C18 C19 121.1(8) . .
N3 C18 C19 118.5(8) . .
C18 C19 H19A 109.5 . .
C18 C19 H19B 109.5 . .
C18 C19 H19C 109.5 . .
H19A C19 H19B 109.5 . .
H19A C19 H19C 109.5 . .
H19B C19 H19C 109.5 . .
O5 C20 N1 121.2(8) . .
O5 C20 C21 122.3(8) . .
N1 C20 C21 116.5(8) . .
C20 C21 H21A 109.5 . .
C20 C21 H21B 109.5 . .
C20 C21 H21C 109.5 . .
H21A C21 H21B 109.5 . .
H21A C21 H21C 109.5 . .
H21B C21 H21C 109.5 . .
C23 C22 Au1 170.7(7) . .
C22 C23 C24 178.4(10) . .
O6 C24 C23 111.3(8) . .
O6 C24 H24A 109.4 . .
O6 C24 H24B 109.4 . .
C23 C24 H24A 109.4 . .
C23 C24 H24B 109.4 . .
H24A C24 H24B 108.0 . .
C26 C25 H25 123.3 . .
C30 C25 H25 123.3 . .
C30 C25 C26 113.4(9) . .
O6 C26 C25 111.8(8) . .
C27 C26 O6 124.0(9) . .
C27 C26 C25 124.2(9) . .
C26 C27 H27 120.7 . .
C26 C27 C28 118.6(9) . .
C28 C27 H27 120.7 . .
C27 C28 H28 118.4 . .
C27 C28 C29 123.1(9) . .
C29 C28 H28 118.4 . .
C30 C29 C28 114.8(9) . .
C33 C29 C28 125.9(10) . .
C33 C29 C30 119.3(9) . .
O7 C30 C29 121.3(8) . .
C25 C30 O7 112.8(9) . .
C25 C30 C29 125.9(9) . .
O7 C31 C32 118.7(9) . .
O8 C31 O7 116.4(10) . .
O8 C31 C32 124.8(11) . .
C31 C32 H32 119.7 . .
C33 C32 C31 120.6(11) . .
C33 C32 H32 119.7 . .
C29 C33 H33 119.7 . .
C32 C33 C29 120.5(10) . .
C32 C33 H33 119.7 . .
P2 C34 H34A 109.1 . .
P2 C34 H34B 109.1 . .
N6 C34 P2 112.3(6) . .
N6 C34 H34A 109.1 . .
N6 C34 H34B 109.1 . .
H34A C34 H34B 107.9 . .
P2 C35 H35A 108.9 . .
P2 C35 H35B 108.9 . .
N5 C35 P2 113.4(6) . .
N5 C35 H35A 108.9 . .
N5 C35 H35B 108.9 . .
H35A C35 H35B 107.7 . .
P2 C36 H36A 109.9 . .
P2 C36 H36B 109.9 . .
N4 C36 P2 108.7(5) . .
N4 C36 H36A 109.9 . .
N4 C36 H36B 109.9 . .
H36A C36 H36B 108.3 . .
N4 C37 N6 114.5(7) . .
N4 C37 H37A 108.6 . .
N4 C37 H37B 108.6 . .
N6 C37 H37A 108.6 . .
N6 C37 H37B 108.6 . .
H37A C37 H37B 107.6 . .
N4 C38 N5 115.2(7) . .
N4 C38 H38A 108.5 . .
N4 C38 H38B 108.5 . .
N5 C38 H38A 108.5 . .
N5 C38 H38B 108.5 . .
H38A C38 H38B 107.5 . .
O9 C39 N6 121.5(10) . .
O9 C39 C40 120.2(9) . .
N6 C39 C40 118.2(8) . .
C39 C40 H40A 109.5 . .
C39 C40 H40B 109.5 . .
C39 C40 H40C 109.5 . .
H40A C40 H40B 109.5 . .
H40A C40 H40C 109.5 . .
H40B C40 H40C 109.5 . .
O10 C41 N5 120.5(10) . .
O10 C41 C42 119.8(9) . .
N5 C41 C42 119.7(9) . .
C41 C42 H42A 109.5 . .
C41 C42 H42B 109.5 . .
C41 C42 H42C 109.5 . .
H42A C42 H42B 109.5 . .
H42A C42 H42C 109.5 . .
H42B C42 H42C 109.5 . .
C44 C43 Au3 177.2(7) . .
C43 C44 C45 175.9(9) . .
O11 C45 C44 107.4(7) . .
O11 C45 H45A 110.2 . .
O11 C45 H45B 110.2 . .
C44 C45 H45A 110.2 . .
C44 C45 H45B 110.2 . .
H45A C45 H45B 108.5 . .
C47 C46 H46 121.6 . .
C47 C46 C51 116.7(8) . .
C51 C46 H46 121.6 . .
O11 C47 C46 123.6(8) . .
O11 C47 C48 114.1(8) . .
C46 C47 C48 122.3(8) . .
C47 C48 H48 120.4 . .
C49 C48 C47 119.1(9) . .
C49 C48 H48 120.4 . .
C48 C49 H49 119.8 . .
C48 C49 C50 120.5(8) . .
C50 C49 H49 119.8 . .
C49 C50 C54 123.6(9) . .
C51 C50 C49 118.2(8) . .
C51 C50 C54 118.2(9) . .
O12 C51 C46 115.7(8) . .
O12 C51 C50 121.2(8) . .
C50 C51 C46 123.1(9) . .
O12 C52 C53 116.5(10) . .
O13 C52 O12 115.8(10) . .
O13 C52 C53 127.6(9) . .
C52 C53 H53 119.1 . .
C54 C53 C52 121.8(9) . .
C54 C53 H53 119.1 . .
C50 C54 H54 119.8 . .
C53 C54 C50 120.4(9) . .
C53 C54 H54 119.8 . .
P3 C55 H55A 108.8 . .
P3 C55 H55B 108.8 . .
N7 C55 P3 113.8(7) . .
N7 C55 H55A 108.8 . .
N7 C55 H55B 108.8 . .
H55A C55 H55B 107.7 . .
P3 C56 H56A 110.0 . .
P3 C56 H56B 110.0 . .
N8 C56 P3 108.5(7) . .
N8 C56 H56A 110.0 . .
N8 C56 H56B 110.0 . .
H56A C56 H56B 108.4 . .
P3 C57 H57A 109.0 . .
P3 C57 H57B 109.0 . .
N9 C57 P3 113.1(5) . .
N9 C57 H57A 109.0 . .
N9 C57 H57B 109.0 . .
H57A C57 H57B 107.8 . .
N8 C58 N9 113.8(7) . .
N8 C58 H58A 108.8 . .
N8 C58 H58B 108.8 . .
N9 C58 H58A 108.8 . .
N9 C58 H58B 108.8 . .
H58A C58 H58B 107.7 . .
N7 C59 H59A 108.8 . .
N7 C59 H59B 108.8 . .
N8 C59 N7 113.9(7) . .
N8 C59 H59A 108.8 . .
N8 C59 H59B 108.8 . .
H59A C59 H59B 107.7 . .
O14 C60 N7 122.1(10) . .
O14 C60 C61 119.2(13) . .
N7 C60 C61 118.7(12) . .
C60 C61 H61A 109.5 . .
C60 C61 H61B 109.5 . .
C60 C61 H61C 109.5 . .
H61A C61 H61B 109.5 . .
H61A C61 H61C 109.5 . .
H61B C61 H61C 109.5 . .
O15 C62 N9 121.1(8) . .
O15 C62 C63 121.3(8) . .
N9 C62 C63 117.6(7) . .
C62 C63 H63A 109.5 . .
C62 C63 H63B 109.5 . .
C62 C63 H63C 109.5 . .
H63A C63 H63B 109.5 . .
H63A C63 H63C 109.5 . .
H63B C63 H63C 109.5 . .
Cl1 C64 Cl2 112.1(9) . .
Cl1 C64 H64A 109.2 . .
Cl1 C64 H64B 109.2 . .
Cl2 C64 H64A 109.2 . .
Cl2 C64 H64B 109.2 . .
H64A C64 H64B 107.9 . .

loop_
_geom_bond_atom_site_label_1
_geom_bond_atom_site_label_2
_geom_bond_distance
_geom_bond_site_symmetry_2
Au1 Au2 3.1274(4) .
Au1 Au3 3.1173(4) 1_655
Au1 P2 2.2782(18) .
Au1 C22 2.043(8) .
Au2 Au3 3.1316(4) .
Au2 P1 2.2706(18) .
Au2 C1 2.013(7) .
Au3 Au1 3.1173(4) 1_455
Au3 P3 2.2647(19) .
Au3 C43 2.013(6) .
P1 C13 1.841(8) .
P1 C14 1.826(9) .
P1 C15 1.837(9) .
P2 C34 1.828(8) .
P2 C35 1.847(8) .
P2 C36 1.818(8) .
P3 C55 1.824(10) .
P3 C56 1.822(9) .
P3 C57 1.831(8) .
O1 C3 1.437(12) .
O1 C5 1.344(11) .
O2 C9 1.374(10) .
O2 C10 1.372(12) .
O3 C10 1.203(12) .
O4 C18 1.229(11) .
O5 C20 1.215(11) .
O6 C24 1.477(11) .
O6 C26 1.379(11) .
O7 C30 1.392(11) .
O7 C31 1.382(13) .
O8 C31 1.220(12) .
O9 C39 1.232(12) .
O10 C41 1.224(12) .
O11 C45 1.425(10) .
O11 C47 1.366(9) .
O12 C51 1.371(11) .
O12 C52 1.404(10) .
O13 C52 1.195(14) .
O14 C60 1.218(16) .
O15 C62 1.218(10) .
N1 C15 1.451(10) .
N1 C16 1.457(12) .
N1 C20 1.370(12) .
N2 C14 1.465(10) .
N2 C16 1.438(13) .
N2 C17 1.445(11) .
N3 C13 1.472(10) .
N3 C17 1.465(12) .
N3 C18 1.356(12) .
N4 C36 1.462(10) .
N4 C37 1.442(12) .
N4 C38 1.458(11) .
N5 C35 1.451(10) .
N5 C38 1.474(11) .
N5 C41 1.355(11) .
N6 C34 1.465(11) .
N6 C37 1.479(12) .
N6 C39 1.344(11) .
N7 C55 1.465(11) .
N7 C59 1.442(17) .
N7 C60 1.388(17) .
N8 C56 1.459(12) .
N8 C58 1.452(11) .
N8 C59 1.432(16) .
N9 C57 1.441(10) .
N9 C58 1.466(11) .
N9 C62 1.371(11) .
C1 C2 1.185(12) .
C2 C3 1.450(13) .
C3 H3A 0.9900 .
C3 H3B 0.9900 .
C4 H4 0.9500 .
C4 C5 1.393(12) .
C4 C9 1.396(13) .
C5 C6 1.394(13) .
C6 H6 0.9500 .
C6 C7 1.378(14) .
C7 H7 0.9500 .
C7 C8 1.405(12) .
C8 C9 1.382(13) .
C8 C12 1.428(14) .
C10 C11 1.463(15) .
C11 H11 0.9500 .
C11 C12 1.325(15) .
C12 H12 0.9500 .
C13 H13A 0.9900 .
C13 H13B 0.9900 .
C14 H14A 0.9900 .
C14 H14B 0.9900 .
C15 H15A 0.9900 .
C15 H15B 0.9900 .
C16 H16A 0.9900 .
C16 H16B 0.9900 .
C17 H17A 0.9900 .
C17 H17B 0.9900 .
C18 C19 1.480(14) .
C19 H19A 0.9800 .
C19 H19B 0.9800 .
C19 H19C 0.9800 .
C20 C21 1.515(11) .
C21 H21A 0.9800 .
C21 H21B 0.9800 .
C21 H21C 0.9800 .
C22 C23 1.135(12) .
C23 C24 1.500(12) .
C24 H24A 0.9900 .
C24 H24B 0.9900 .
C25 H25 0.9500 .
C25 C26 1.452(13) .
C25 C30 1.389(13) .
C26 C27 1.345(14) .
C27 H27 0.9500 .
C27 C28 1.367(14) .
C28 H28 0.9500 .
C28 C29 1.430(14) .
C29 C30 1.396(14) .
C29 C33 1.380(14) .
C31 C32 1.438(15) .
C32 H32 0.9500 .
C32 C33 1.363(15) .
C33 H33 0.9500 .
C34 H34A 0.9900 .
C34 H34B 0.9900 .
C35 H35A 0.9900 .
C35 H35B 0.9900 .
C36 H36A 0.9900 .
C36 H36B 0.9900 .
C37 H37A 0.9900 .
C37 H37B 0.9900 .
C38 H38A 0.9900 .
C38 H38B 0.9900 .
C39 C40 1.512(15) .
C40 H40A 0.9800 .
C40 H40B 0.9800 .
C40 H40C 0.9800 .
C41 C42 1.508(14) .
C42 H42A 0.9800 .
C42 H42B 0.9800 .
C42 H42C 0.9800 .
C43 C44 1.192(11) .
C44 C45 1.483(12) .
C45 H45A 0.9900 .
C45 H45B 0.9900 .
C46 H46 0.9500 .
C46 C47 1.371(12) .
C46 C51 1.395(11) .
C47 C48 1.408(12) .
C48 H48 0.9500 .
C48 C49 1.373(12) .
C49 H49 0.9500 .
C49 C50 1.400(13) .
C50 C51 1.383(12) .
C50 C54 1.419(11) .
C52 C53 1.418(15) .
C53 H53 0.9500 .
C53 C54 1.357(15) .
C54 H54 0.9500 .
C55 H55A 0.9900 .
C55 H55B 0.9900 .
C56 H56A 0.9900 .
C56 H56B 0.9900 .
C57 H57A 0.9900 .
C57 H57B 0.9900 .
C58 H58A 0.9900 .
C58 H58B 0.9900 .
C59 H59A 0.9900 .
C59 H59B 0.9900 .
C60 C61 1.529(14) .
C61 H61A 0.9800 .
C61 H61B 0.9800 .
C61 H61C 0.9800 .
C62 C63 1.497(13) .
C63 H63A 0.9800 .
C63 H63B 0.9800 .
C63 H63C 0.9800 .
Cl1 C64 1.714(15) .
Cl2 C64 1.775(14) .
C64 H64A 0.9900 .
C64 H64B 0.9900 .

loop_
_geom_torsion_atom_site_label_1
_geom_torsion_atom_site_label_2
_geom_torsion_atom_site_label_3
_geom_torsion_atom_site_label_4
_geom_torsion
Au1 P2 C34 N6 -177.3(5)
Au1 P2 C35 N5 177.1(5)
Au1 P2 C36 N4 -178.7(4)
Au2 P1 C13 N3 -178.2(6)
Au2 P1 C14 N2 -177.8(5)
Au2 P1 C15 N1 174.2(5)
Au3 P3 C55 N7 172.9(8)
Au3 P3 C56 N8 -175.3(6)
Au3 P3 C57 N9 179.6(5)
O1 C5 C6 C7 -178.3(9)
O2 C10 C11 C12 -1.3(14)
O3 C10 C11 C12 -179.2(10)
O6 C26 C27 C28 -179.1(9)
O7 C31 C32 C33 0.3(18)
O8 C31 C32 C33 -176.6(12)
O11 C47 C48 C49 179.3(8)
O12 C52 C53 C54 -3.1(15)
O13 C52 C53 C54 176.4(11)
C3 O1 C5 C4 -15.5(13)
C3 O1 C5 C6 165.0(8)
C4 C5 C6 C7 2.2(14)
C5 O1 C3 C2 -135.9(10)
C5 C4 C9 O2 -178.9(7)
C5 C4 C9 C8 1.0(13)
C5 C6 C7 C8 -1.9(15)
C6 C7 C8 C9 1.2(14)
C6 C7 C8 C12 179.1(10)
C7 C8 C9 O2 179.2(8)
C7 C8 C9 C4 -0.8(13)
C7 C8 C12 C11 178.3(10)
C9 O2 C10 O3 176.7(8)
C9 O2 C10 C11 -1.3(12)
C9 C4 C5 O1 178.8(8)
C9 C4 C5 C6 -1.7(13)
C9 C8 C12 C11 -3.8(15)
C10 O2 C9 C4 -178.7(7)
C10 O2 C9 C8 1.3(12)
C10 C11 C12 C8 3.9(16)
C12 C8 C9 O2 1.2(13)
C12 C8 C9 C4 -178.8(8)
C13 P1 C14 N2 57.5(7)
C13 P1 C15 N1 -55.7(8)
C13 N3 C17 N2 -56.4(11)
C13 N3 C18 O4 174.1(8)
C13 N3 C18 C19 -5.5(13)
C14 P1 C13 N3 -50.4(8)
C14 P1 C15 N1 44.9(7)
C14 N2 C16 N1 -65.0(10)
C14 N2 C17 N3 64.7(10)
C15 P1 C13 N3 51.9(8)
C15 P1 C14 N2 -51.7(7)
C15 N1 C16 N2 55.2(10)
C15 N1 C20 O5 -4.6(12)
C15 N1 C20 C21 176.5(7)
C16 N1 C15 P1 -48.6(9)
C16 N1 C20 O5 -175.2(8)
C16 N1 C20 C21 5.8(12)
C16 N2 C14 P1 65.3(8)
C16 N2 C17 N3 -67.7(11)
C17 N2 C14 P1 -68.3(8)
C17 N2 C16 N1 66.6(10)
C17 N3 C13 P1 52.8(10)
C17 N3 C18 O4 4.7(13)
C17 N3 C18 C19 -174.9(8)
C18 N3 C13 P1 -117.1(8)
C18 N3 C17 N2 113.8(9)
C20 N1 C15 P1 140.0(7)
C20 N1 C16 N2 -134.1(9)
C24 O6 C26 C25 175.6(7)
C24 O6 C26 C27 -4.5(13)
C25 C26 C27 C28 0.7(15)
C26 O6 C24 C23 85.0(10)
C26 C25 C30 O7 -180.0(7)
C26 C25 C30 C29 1.1(13)
C26 C27 C28 C29 -0.9(16)
C27 C28 C29 C30 1.2(14)
C27 C28 C29 C33 -177.4(11)
C28 C29 C30 O7 179.9(8)
C28 C29 C30 C25 -1.3(14)
C28 C29 C33 C32 -177.8(11)
C30 O7 C31 O8 179.1(10)
C30 O7 C31 C32 2.0(15)
C30 C25 C26 O6 179.1(8)
C30 C25 C26 C27 -0.8(13)
C30 C29 C33 C32 3.7(16)
C31 O7 C30 C25 179.6(9)
C31 O7 C30 C29 -1.4(13)
C31 C32 C33 C29 -3.1(18)
C33 C29 C30 O7 -1.4(14)
C33 C29 C30 C25 177.4(10)
C34 P2 C35 N5 -55.2(7)
C34 P2 C36 N4 53.7(6)
C34 N6 C37 N4 -55.1(11)
C34 N6 C39 O9 -177.2(10)
C34 N6 C39 C40 3.7(15)
C35 P2 C34 N6 56.1(7)
C35 P2 C36 N4 -54.9(6)
C35 N5 C38 N4 56.2(11)
C35 N5 C41 O10 -1.2(15)
C35 N5 C41 C42 176.6(10)
C36 P2 C34 N6 -45.9(7)
C36 P2 C35 N5 48.0(6)
C36 N4 C37 N6 64.4(10)
C36 N4 C38 N5 -65.5(10)
C37 N4 C36 P2 -66.2(8)
C37 N4 C38 N5 66.4(10)
C37 N6 C34 P2 48.9(9)
C37 N6 C39 O9 -1.0(16)
C37 N6 C39 C40 179.9(9)
C38 N4 C36 P2 67.2(8)
C38 N4 C37 N6 -67.0(10)
C38 N5 C35 P2 -50.5(9)
C38 N5 C41 O10 167.2(10)
C38 N5 C41 C42 -15.0(15)
C39 N6 C34 P2 -134.8(8)
C39 N6 C37 N4 128.5(9)
C41 N5 C35 P2 118.8(8)
C41 N5 C38 N4 -112.7(10)
C45 O11 C47 C46 -9.2(12)
C45 O11 C47 C48 171.2(8)
C46 C47 C48 C49 -0.2(14)
C47 O11 C45 C44 -172.1(7)
C47 C46 C51 O12 -179.7(8)
C47 C46 C51 C50 1.4(13)
C47 C48 C49 C50 0.7(14)
C48 C49 C50 C51 -0.2(13)
C48 C49 C50 C54 179.6(9)
C49 C50 C51 O12 -179.7(8)
C49 C50 C51 C46 -0.9(13)
C49 C50 C54 C53 179.8(9)
C51 O12 C52 O13 -176.4(10)
C51 O12 C52 C53 3.1(14)
C51 C46 C47 O11 179.7(8)
C51 C46 C47 C48 -0.8(13)
C51 C50 C54 C53 -0.5(13)
C52 O12 C51 C46 179.2(8)
C52 O12 C51 C50 -1.9(13)
C52 C53 C54 C50 1.8(15)
C54 C50 C51 O12 0.5(12)
C54 C50 C51 C46 179.3(8)
C55 P3 C56 N8 -51.9(8)
C55 P3 C57 N9 50.1(8)
C55 N7 C59 N8 55.1(12)
C55 N7 C60 O14 -5.3(14)
C55 N7 C60 C61 174.0(9)
C56 P3 C55 N7 44.7(10)
C56 P3 C57 N9 -51.4(8)
C56 N8 C58 N9 66.8(12)
C56 N8 C59 N7 -65.6(11)
C57 P3 C55 N7 -54.9(10)
C57 P3 C56 N8 57.1(8)
C57 N9 C58 N8 -59.1(11)
C57 N9 C62 O15 174.4(8)
C57 N9 C62 C63 -3.6(12)
C58 N8 C56 P3 -69.0(10)
C58 N8 C59 N7 66.8(11)
C58 N9 C57 P3 55.2(9)
C58 N9 C62 O15 -2.4(12)
C58 N9 C62 C63 179.6(8)
C59 N7 C55 P3 -48.9(12)
C59 N7 C60 O14 172.9(10)
C59 N7 C60 C61 -7.7(15)
C59 N8 C56 P3 66.5(9)
C59 N8 C58 N9 -67.0(11)
C60 N7 C55 P3 129.5(9)
C60 N7 C59 N8 -123.2(10)
C62 N9 C57 P3 -121.9(7)
C62 N9 C58 N8 118.1(9)

loop_
_platon_squeeze_void_nr
_platon_squeeze_void_average_x
_platon_squeeze_void_average_y
_platon_squeeze_void_average_z
_platon_squeeze_void_volume
_platon_squeeze_void_count_electrons
_platon_squeeze_void_content
1 -0.015 0.000 0.000 329 86 'two CH2Cl2 '
2 0.500 0.000 0.500 54 9 ' one H2O'
